data_4115386
loop_
_publ_author_name
'Atsushi Wakamiya'
'Tohru Nishinaga'
'Koichi Komatsu'

_publ_contact_author_address
;
    Institute for Chemical Research, Kyoto University, Gokasho, Uji, 
    Kyoto 611-0011, Japan. 
;
_publ_contact_author_email ' komatsu@scl.kyoto-u.ac.jp'
_publ_contact_author_fax ' +81-774-38-3178 '
_publ_contact_author_name ' Koichi Komatsu '
_publ_contact_author_phone ' +81-774-38-3172 '
_publ_section_title
;
 1,2-Dithiin Annelated with Bicyclo[2.2.2]octene Frameworks. One-Electron
 and Two-Electron Oxidations and Formation of a Novel
 2,3,5,6-Tetrathiabicyclo[2.2.2]oct-7-ene Radical Cation with Remarkable
 Stability Owing to a Strong Transannular Interaction
;
_journal_name_full 'Journal of the American Chemical Society'
_journal_page_first 15038
_journal_page_last 15050
_journal_paper_doi 10.1021/ja028297j
_journal_volume 124
_journal_year 2002
_chemical_formula_moiety 'C16 H20 S2'
_chemical_formula_sum 'C16 H20 S2'
_chemical_formula_weight 276.44
_chemical_name_common '1,2-dithiin annelated with BCO'
_chemical_name_systematic
; 
 ? 
;
_space_group_IT_number 20
_symmetry_cell_setting orthorhombic
_symmetry_space_group_name_Hall 'C 2c 2'
_symmetry_space_group_name_H-M 'C 2 2 21'
_atom_sites_solution_hydrogens geom
_atom_sites_solution_primary direct
_atom_sites_solution_secondary difmap
_audit_creation_date ' Wed July 17 2002 '
_audit_creation_method SHELXL-97
_cell_angle_alpha 90.00
_cell_angle_beta 90.00
_cell_angle_gamma 90.00
_cell_formula_units_Z 4
_cell_length_a 7.4957(12)
_cell_length_b 9.8957(15)
_cell_length_c 18.149(3)
_cell_measurement_reflns_used 27.49
_cell_measurement_temperature 123(2)
_cell_volume 1346.2(4)
_computing_cell_refinement 'Bruker SMART'
_computing_data_collection 'Bruker SMART'
_computing_data_reduction 'Bruker SHELXTL'
_computing_molecular_graphics 'Bruker SHELXTL'
_computing_publication_material 'Bruker SHELXTL'
_computing_structure_refinement 'SHELXL-97 (Sheldrick, 1997)'
_computing_structure_solution 'SHELXS-97 (Sheldrick, 1990)'
_diffrn_ambient_temperature 123(2)
_diffrn_measured_fraction_theta_full 0.990
_diffrn_measured_fraction_theta_max 0.990
_diffrn_measurement_device_type 'CCD area detector'
_diffrn_measurement_method 'phi and omega scans'
_diffrn_radiation_monochromator graphite
_diffrn_radiation_source 'fine-focus sealed tube'
_diffrn_radiation_type MoK\a
_diffrn_radiation_wavelength 0.71073
_diffrn_reflns_av_R_equivalents 0.0266
_diffrn_reflns_av_sigmaI/netI 0.0209
_diffrn_reflns_limit_h_max 7
_diffrn_reflns_limit_h_min -9
_diffrn_reflns_limit_k_max 12
_diffrn_reflns_limit_k_min -12
_diffrn_reflns_limit_l_max 23
_diffrn_reflns_limit_l_min -22
_diffrn_reflns_number 4481
_diffrn_reflns_theta_full 27.49
_diffrn_reflns_theta_max 27.49
_diffrn_reflns_theta_min 2.24
_exptl_absorpt_coefficient_mu 0.375
_exptl_absorpt_correction_type none
_exptl_crystal_colour red
_exptl_crystal_density_diffrn 1.364
_exptl_crystal_description prism
_exptl_crystal_F_000 592
_exptl_crystal_size_max 0.40
_exptl_crystal_size_mid 0.40
_exptl_crystal_size_min 0.40
_refine_diff_density_max 1.021
_refine_diff_density_min -0.402
_refine_diff_density_rms 0.096
_refine_ls_abs_structure_details 'Flack H D (1983), Acta Cryst. A39, 876-881'
_refine_ls_abs_structure_Flack 0.28(19)
_refine_ls_extinction_method none
_refine_ls_goodness_of_fit_ref 1.223
_refine_ls_hydrogen_treatment mixed
_refine_ls_matrix_type full
_refine_ls_number_parameters 83
_refine_ls_number_reflns 1519
_refine_ls_number_restraints 0
_refine_ls_restrained_S_all 1.223
_refine_ls_R_factor_all 0.0524
_refine_ls_R_factor_gt 0.0518
_refine_ls_shift/su_max 0.000
_refine_ls_shift/su_mean 0.000
_refine_ls_structure_factor_coef Fsqd
_refine_ls_weighting_details 'calc w=1/[\s^2^(Fo^2^)+(0.0543P)^2^+5.4731P] where P=(Fo^2^+2Fc^2^)/3'
_refine_ls_weighting_scheme calc
_refine_ls_wR_factor_gt 0.1417
_refine_ls_wR_factor_ref 0.1422
_reflns_number_gt 1502
_reflns_number_total 1519
_reflns_threshold_expression >2sigma(I)
_cod_data_source_file ja028297j-3_s2_1.cif
_cod_data_source_block 12di
_cod_database_code 4115386

loop_
_symmetry_equiv_pos_as_xyz
'x, y, z'
'-x, -y, z+1/2'
'-x, y, -z+1/2'
'x, -y, -z'
'x+1/2, y+1/2, z'
'-x+1/2, -y+1/2, z+1/2'
'-x+1/2, y+1/2, -z+1/2'
'x+1/2, -y+1/2, -z'

loop_
_atom_site_label
_atom_site_type_symbol
_atom_site_fract_x
_atom_site_fract_y
_atom_site_fract_z
_atom_site_U_iso_or_equiv
_atom_site_adp_type
_atom_site_occupancy
_atom_site_symmetry_multiplicity
_atom_site_calc_flag
_atom_site_refinement_flags
C1 C 0.8895(5) 0.9366(4) 0.07548(18) 0.0194(7) Uani 1 1 d .
C3 C 0.8613(4) 0.9046(4) 0.15562(19) 0.0194(7) Uani 1 1 d .
H3 H 0.9727 0.8686 0.1787 0.023 Uiso 1 1 calc R
C2 C 0.7472(4) 0.9827(3) 0.03889(19) 0.0167(7) Uani 1 1 d .
C7 C 0.6383(4) 1.0942(4) 0.15167(19) 0.0201(7) Uani 1 1 d .
H7A H 0.5364 1.1048 0.1859 0.024 Uiso 1 1 calc R
H7B H 0.6687 1.1843 0.1316 0.024 Uiso 1 1 calc R
C4 C 0.8004(5) 1.0353(4) 0.1934(2) 0.0207(7) Uani 1 1 d .
H4A H 0.8992 1.1018 0.1935 0.025 Uiso 1 1 calc R
H4B H 0.7672 1.0163 0.2451 0.025 Uiso 1 1 calc R
C5 C 0.7078(5) 0.8014(4) 0.1606(2) 0.0222(8) Uani 1 1 d .
H5A H 0.6810 0.7817 0.2129 0.027 Uiso 1 1 calc R
H5B H 0.7436 0.7160 0.1363 0.027 Uiso 1 1 calc R
C8 C 0.5395(5) 0.8596(4) 0.1222(2) 0.0219(8) Uani 1 1 d .
H8A H 0.4988 0.7972 0.0831 0.026 Uiso 1 1 calc R
H8B H 0.4419 0.8700 0.1585 0.026 Uiso 1 1 calc R
C6 C 0.5866(5) 0.9984(4) 0.08845(17) 0.0180(7) Uani 1 1 d .
H6 H 0.4830 1.0354 0.0602 0.022 Uiso 1 1 calc R
S1 S 1.09998(11) 0.91493(10) 0.03252(5) 0.0226(2) Uani 1 1 d .

loop_
_atom_site_aniso_label
_atom_site_aniso_U_11
_atom_site_aniso_U_22
_atom_site_aniso_U_33
_atom_site_aniso_U_23
_atom_site_aniso_U_13
_atom_site_aniso_U_12
C1 0.0134(15) 0.0238(18) 0.0210(15) -0.0031(13) 0.0003(13) 0.0048(15)
C3 0.0152(15) 0.0192(16) 0.0240(16) 0.0015(13) -0.0033(12) 0.0018(14)
C2 0.0095(14) 0.0205(16) 0.0199(17) -0.0023(14) 0.0052(12) -0.0015(11)
C7 0.0164(16) 0.0216(16) 0.0223(15) 0.0004(14) 0.0035(12) 0.0033(15)
C4 0.0169(17) 0.0224(17) 0.0230(17) -0.0013(13) -0.0004(14) 0.0038(14)
C5 0.0204(18) 0.0213(18) 0.0249(18) 0.0024(14) -0.0011(14) 0.0012(15)
C8 0.0152(16) 0.0269(19) 0.0236(18) -0.0001(14) 0.0023(14) -0.0008(14)
C6 0.0109(15) 0.0259(18) 0.0172(13) 0.0030(13) 0.0016(13) 0.0025(14)
S1 0.0112(4) 0.0304(4) 0.0263(4) 0.0007(4) 0.0007(3) 0.0043(3)

loop_
_atom_type_symbol
_atom_type_description
_atom_type_scat_dispersion_real
_atom_type_scat_dispersion_imag
_atom_type_scat_source
C C 0.0033 0.0016 'International Tables Vol C Tables 4.2.6.8 and 6.1.1.4'
H H 0.0000 0.0000 'International Tables Vol C Tables 4.2.6.8 and 6.1.1.4'
S S 0.1246 0.1234 'International Tables Vol C Tables 4.2.6.8 and 6.1.1.4'

loop_
_geom_angle_atom_site_label_1
_geom_angle_atom_site_label_2
_geom_angle_atom_site_label_3
_geom_angle
_geom_angle_site_symmetry_1
_geom_angle_site_symmetry_3
C2 C1 C3 116.1(3) . .
C2 C1 S1 122.2(3) . .
C3 C1 S1 121.7(3) . .
C1 C3 C4 107.3(3) . .
C1 C3 C5 107.5(3) . .
C4 C3 C5 108.1(3) . .
C1 C2 C2 124.3(2) . 4_575
C1 C2 C6 112.0(3) . .
C2 C2 C6 123.7(2) 4_575 .
C6 C7 C4 109.3(3) . .
C3 C4 C7 109.5(3) . .
C3 C5 C8 109.6(3) . .
C6 C8 C5 108.8(3) . .
C2 C6 C7 107.9(3) . .
C2 C6 C8 109.1(3) . .
C7 C6 C8 108.0(3) . .
C1 S1 S1 98.81(12) . 4_575

loop_
_geom_bond_atom_site_label_1
_geom_bond_atom_site_label_2
_geom_bond_distance
_geom_bond_site_symmetry_2
C1 C2 1.337(5) .
C1 C3 1.503(5) .
C1 S1 1.773(4) .
C3 C4 1.533(5) .
C3 C5 1.541(5) .
C2 C2 1.452(7) 4_575
C2 C6 1.511(4) .
C7 C6 1.538(5) .
C7 C4 1.546(5) .
C5 C8 1.552(5) .
C8 C6 1.544(5) .
S1 S1 2.0563(19) 4_575

loop_
_geom_torsion_atom_site_label_1
_geom_torsion_atom_site_label_2
_geom_torsion_atom_site_label_3
_geom_torsion_atom_site_label_4
_geom_torsion
_geom_torsion_site_symmetry_1
_geom_torsion_site_symmetry_3
_geom_torsion_site_symmetry_4
C2 C1 C3 C4 -59.6(4) . . .
S1 C1 C3 C4 120.1(3) . . .
C2 C1 C3 C5 56.5(4) . . .
S1 C1 C3 C5 -123.8(3) . . .
C3 C1 C2 C2 -179.1(4) . . 4_575
S1 C1 C2 C2 1.2(6) . . 4_575
C3 C1 C2 C6 2.4(4) . . .
S1 C1 C2 C6 -177.3(2) . . .
C1 C3 C4 C7 53.0(4) . . .
C5 C3 C4 C7 -62.6(4) . . .
C6 C7 C4 C3 2.7(4) . . .
C1 C3 C5 C8 -56.3(4) . . .
C4 C3 C5 C8 59.2(4) . . .
C3 C5 C8 C6 3.0(4) . . .
C1 C2 C6 C7 57.3(4) . . .
C2 C2 C6 C7 -121.2(4) 4_575 . .
C1 C2 C6 C8 -59.8(4) . . .
C2 C2 C6 C8 121.7(4) 4_575 . .
C4 C7 C6 C2 -58.1(4) . . .
C4 C7 C6 C8 59.7(4) . . .
C5 C8 C6 C2 54.1(4) . . .
C5 C8 C6 C7 -62.9(4) . . .
C2 C1 S1 S1 39.4(3) . . 4_575
C3 C1 S1 S1 -140.3(3) . . 4_575
C1 S1 S1 C1 -51.5(2) . 4_575 4_575
